data_7714454
loop_
_publ_author_name
'Bilanin Artigado, Cristina'
'Escamilla, Paula'
'Ferrando-Soria, Jes\'us'
'Leyva-Perez, Antonio'
'Armentano, Donatella'
'Pardo, Emilio'

_publ_section_title
;
 Selective cycloaddition of ethylene oxide to CO2 within the confined
 space of an amino acid-based metal-organic framework
;
_journal_name_full 'Dalton Transactions'
_journal_paper_doi 10.1039/D3DT01984E
_journal_year 2023
_chemical_absolute_configuration ad
_chemical_formula_sum 'C30 H58 N6 O30 S6 Sr Zn6'
_chemical_formula_weight 1655.02
_space_group_crystal_system hexagonal
_space_group_IT_number 173
_space_group_name_Hall 'P 6c'
_space_group_name_H-M_alt 'P 63'
_atom_sites_solution_hydrogens geom
_audit_creation_method SHELXL-2018/3
_audit_update_record
;
2023-10-09 deposited with the CCDC.	2023-11-10 downloaded from the CCDC.
;
_cell_angle_alpha 90
_cell_angle_beta 90
_cell_angle_gamma 120
_cell_formula_units_Z 2
_cell_length_a 18.5594(15)
_cell_length_b 18.5594(15)
_cell_length_c 11.7771(13)
_cell_measurement_reflns_used 3119
_cell_measurement_temperature 100(2)
_cell_measurement_theta_max 21.43
_cell_measurement_theta_min 2.19
_cell_volume 3513.2(6)
_computing_cell_refinement 'Bruker SAINT'
_computing_data_collection 'Bruker APEX2'
_computing_data_reduction 'Bruker SAINT'
_computing_molecular_graphics 'Bruker SHELXTL'
_computing_publication_material 'Bruker SHELXTL'
_computing_structure_refinement 'SHELXL-2018/3 (Sheldrick, 2018)'
_computing_structure_solution 'Bruker SHELXTL'
_diffrn_ambient_temperature 100(2)
_diffrn_measured_fraction_theta_full 0.998
_diffrn_measured_fraction_theta_max 0.995
_diffrn_measurement_device_type 'Bruker APEX-II CCD'
_diffrn_measurement_method '\f and \w scans'
_diffrn_radiation_source 'fine-focus sealed tube'
_diffrn_radiation_type MoK\a
_diffrn_radiation_wavelength 0.71073
_diffrn_reflns_av_R_equivalents 0.1450
_diffrn_reflns_av_unetI/netI 0.0881
_diffrn_reflns_Laue_measured_fraction_full 0.998
_diffrn_reflns_Laue_measured_fraction_max 0.995
_diffrn_reflns_limit_h_max 23
_diffrn_reflns_limit_h_min -23
_diffrn_reflns_limit_k_max 22
_diffrn_reflns_limit_k_min -23
_diffrn_reflns_limit_l_max 14
_diffrn_reflns_limit_l_min -14
_diffrn_reflns_number 50455
_diffrn_reflns_point_group_measured_fraction_full 0.998
_diffrn_reflns_point_group_measured_fraction_max 0.995
_diffrn_reflns_theta_full 25.242
_diffrn_reflns_theta_max 26.415
_diffrn_reflns_theta_min 2.534
_exptl_absorpt_coefficient_mu 3.019
_exptl_absorpt_correction_T_max 0.788
_exptl_absorpt_correction_T_min 0.719
_exptl_absorpt_correction_type multi-scan
_exptl_absorpt_process_details sadabs
_exptl_crystal_colour blue
_exptl_crystal_density_diffrn 1.565
_exptl_crystal_description prism
_exptl_crystal_F_000 1668
_exptl_crystal_size_max 0.18
_exptl_crystal_size_mid 0.18
_exptl_crystal_size_min 0.14
_refine_diff_density_max 0.793
_refine_diff_density_min -0.751
_refine_diff_density_rms 0.139
_refine_ls_abs_structure_details
;
 Flack x determined using 1047 quotients [(I+)-(I-)]/[(I+)+(I-)]
 (Parsons, Flack and Wagner, Acta Cryst. B69 (2013) 249-259).
;
_refine_ls_abs_structure_Flack 0.139(19)
_refine_ls_extinction_method none
_refine_ls_goodness_of_fit_ref 1.029
_refine_ls_hydrogen_treatment constr
_refine_ls_matrix_type full
_refine_ls_number_parameters 257
_refine_ls_number_reflns 4809
_refine_ls_number_restraints 147
_refine_ls_restrained_S_all 1.019
_refine_ls_R_factor_all 0.1196
_refine_ls_R_factor_gt 0.0597
_refine_ls_shift/su_max 0.000
_refine_ls_shift/su_mean 0.000
_refine_ls_structure_factor_coef Fsqd
_refine_ls_weighting_details 'w=1/[\s^2^(Fo^2^)+(0.0912P)^2^+10.5271P] where P=(Fo^2^+2Fc^2^)/3'
_refine_ls_weighting_scheme calc
_refine_ls_wR_factor_gt 0.1571
_refine_ls_wR_factor_ref 0.1907
_reflns_Friedel_coverage 0.902
_reflns_Friedel_fraction_full 0.999
_reflns_Friedel_fraction_max 0.994
_reflns_number_gt 2939
_reflns_number_total 4809
_reflns_threshold_expression 'I > 2\s(I)'
_cod_data_source_file d3dt01984e2.cif
_cod_data_source_block ZnSrMecys
_cod_original_cell_volume 3513.1(7)
_cod_database_code 7714454
_shelx_shelxl_version_number 2018/3
_shelx_space_group_comment
;
The symmetry employed for this shelxl refinement is uniquely defined
by the following loop, which should always be used as a source of
symmetry information in preference to the above space-group names.
They are only intended as comments.
;

loop_
_space_group_symop_operation_xyz
'x, y, z'
'-y, x-y, z'
'-x+y, -x, z'
'-x, -y, z+1/2'
'y, -x+y, z+1/2'
'x-y, x, z+1/2'

loop_
_atom_site_label
_atom_site_type_symbol
_atom_site_fract_x
_atom_site_fract_y
_atom_site_fract_z
_atom_site_U_iso_or_equiv
_atom_site_adp_type
_atom_site_occupancy
_atom_site_site_symmetry_order
_atom_site_calc_flag
_atom_site_refinement_flags_posn
_atom_site_refinement_flags_adp
_atom_site_refinement_flags_occupancy
_atom_site_disorder_assembly
_atom_site_disorder_group
Sr1 Sr 0.666667 0.333333 -1.8480(4) 0.0222(4) Uani 1 3 d S T P . .
Zn1 Zn 0.85066(16) 0.38663(15) -2.00551(13) 0.0325(8) Uani 1 1 d . . . . .
Zn2 Zn 0.85124(16) 0.38993(15) -1.69052(13) 0.0323(8) Uani 1 1 d . . . . .
N1 N 0.9045(12) 0.4902(12) -2.0891(19) 0.042(5) Uani 1 1 d . U . . .
N2 N 0.9050(10) 0.5017(11) -1.6116(18) 0.032(4) Uani 1 1 d . U . . .
O1H O 0.8209(4) 0.3503(5) -1.8488(16) 0.0293(18) Uani 1 1 d . . . . .
O1 O 0.7930(10) 0.2798(10) -2.0883(13) 0.046(5) Uani 1 1 d . . . . .
O2 O 0.7567(8) 0.4281(9) -2.0022(17) 0.037(4) Uani 1 1 d . U . . .
O3 O 0.9728(10) 0.4036(11) -2.0197(15) 0.047(4) Uani 1 1 d . U . . .
O4 O 0.7563(9) 0.4300(9) -1.6902(16) 0.040(4) Uani 1 1 d . U . . .
O5 O 0.7925(10) 0.2781(9) -1.6065(14) 0.040(4) Uani 1 1 d . . . . .
O6 O 0.9713(9) 0.4079(10) -1.6643(12) 0.037(4) Uani 1 1 d . U . . .
C1 C 0.8534(15) 0.5295(15) -2.1300(17) 0.053(5) Uani 1 1 d D U . . .
H1A H 0.882749 0.588778 -2.104326 0.064 Uiso 1 1 calc R U . . .
C2 C 1.0155(13) 0.4681(13) -2.0752(19) 0.027(5) Uani 1 1 d . U . . .
C3 C 0.7718(15) 0.4863(17) -2.071(2) 0.041(5) Uani 1 1 d . U . . .
C4 C 0.7723(14) 0.4913(14) -1.6327(18) 0.030(5) Uani 1 1 d . U . . .
C5 C 1.0204(15) 0.4780(14) -1.612(2) 0.035(5) Uani 1 1 d . U . . .
C6 C 0.8628(11) 0.5473(11) -1.5911(19) 0.039(5) Uani 1 1 d D U . . .
H6A H 0.862123 0.556436 -1.507551 0.047 Uiso 1 1 calc R U . . .
C1S C 0.8458(14) 0.5295(12) -2.2597(16) 0.076(5) Uani 1 1 d D U . . .
H1SA H 0.902295 0.560883 -2.292878 0.091 Uiso 1 1 calc R U . . .
H1SB H 0.815516 0.558881 -2.280483 0.091 Uiso 1 1 calc R U . . .
S1 S 0.7918(5) 0.4250(5) -2.3216(9) 0.135(4) Uani 1 1 d D U . . .
C2S C 0.8764(17) 0.3999(17) -2.326(3) 0.116(11) Uani 1 1 d D U . . .
H2SA H 0.855202 0.344177 -2.358031 0.174 Uiso 1 1 calc R U . . .
H2SB H 0.922005 0.440801 -2.373080 0.174 Uiso 1 1 calc R U . . .
H2SC H 0.896758 0.401310 -2.248642 0.174 Uiso 1 1 calc R U . . .
C3S C 0.9016(12) 0.6320(11) -1.6519(14) 0.068(5) Uani 1 1 d D U . . .
S2 S 0.909(4) 0.620(3) -1.8053(14) 0.110(9) Uani 0.5 1 d D U P . .
C4S C 0.957(3) 0.733(3) -1.830(7) 0.134(17) Uani 0.5 1 d D U P . .
S2' S 0.897(3) 0.624(3) -1.8073(13) 0.099(7) Uani 0.5 1 d D U P . .
C4S' C 0.816(5) 0.535(4) -1.890(5) 0.18(3) Uani 0.5 1 d D U P . .
O2W O 0.8155(10) 0.6022(9) -1.844(3) 0.113(6) Uani 1 1 d . . . . .
O1WB O 0.776(3) 0.679(3) -1.525(8) 0.29(5) Uani 0.5 1 d . . P . .
O1WA O 0.740(2) 0.6964(17) -0.759(5) 0.20(3) Uani 0.5 1 d . . P . .

loop_
_atom_site_aniso_label
_atom_site_aniso_U_11
_atom_site_aniso_U_22
_atom_site_aniso_U_33
_atom_site_aniso_U_23
_atom_site_aniso_U_13
_atom_site_aniso_U_12
Sr1 0.0174(5) 0.0174(5) 0.0318(10) 0.000 0.000 0.0087(3)
Zn1 0.0232(15) 0.0284(16) 0.0417(17) 0.0039(14) 0.0080(14) 0.0098(12)
Zn2 0.0204(14) 0.0227(14) 0.0497(19) -0.0042(14) -0.0083(14) 0.0078(11)
N1 0.029(10) 0.045(11) 0.058(11) 0.019(9) 0.015(9) 0.023(9)
N2 0.014(8) 0.024(8) 0.058(11) -0.009(7) -0.010(8) 0.008(6)
O1H 0.020(4) 0.031(4) 0.038(5) 0.007(10) 0.008(9) 0.012(3)
O1 0.028(9) 0.037(10) 0.053(11) -0.010(8) 0.020(9) 0.002(8)
O2 0.020(7) 0.029(8) 0.067(11) 0.019(8) 0.007(8) 0.015(6)
O3 0.029(8) 0.041(9) 0.076(11) 0.032(8) 0.027(8) 0.021(7)
O4 0.034(9) 0.040(9) 0.049(10) -0.017(8) -0.022(8) 0.022(7)
O5 0.027(9) 0.025(9) 0.062(11) 0.002(8) 0.000(9) 0.009(8)
O6 0.025(8) 0.025(8) 0.056(9) -0.010(7) -0.011(7) 0.009(7)
C1 0.043(11) 0.052(12) 0.069(10) 0.030(8) 0.010(9) 0.028(9)
C2 0.012(9) 0.019(9) 0.045(12) 0.001(8) 0.008(8) 0.004(8)
C3 0.030(10) 0.046(13) 0.054(13) 0.011(10) -0.003(9) 0.024(11)
C4 0.023(9) 0.029(10) 0.036(11) -0.003(8) -0.010(9) 0.010(9)
C5 0.032(12) 0.024(10) 0.045(13) -0.004(9) 0.002(10) 0.012(9)
C6 0.015(8) 0.030(9) 0.067(12) -0.009(8) -0.010(8) 0.008(7)
C1S 0.064(13) 0.088(12) 0.067(10) 0.033(10) 0.003(9) 0.033(11)
S1 0.102(5) 0.128(6) 0.128(10) -0.027(6) -0.002(5) 0.022(5)
C2S 0.16(2) 0.119(19) 0.06(3) -0.015(16) 0.026(18) 0.060(17)
C3S 0.041(10) 0.044(10) 0.118(10) 0.015(10) -0.011(10) 0.020(9)
S2 0.07(2) 0.125(12) 0.113(11) 0.042(11) 0.004(10) 0.036(10)
C4S 0.10(3) 0.108(13) 0.12(3) 0.04(2) 0.02(3) 0.00(2)
S2' 0.048(12) 0.115(11) 0.115(10) 0.048(10) -0.001(8) 0.026(9)
C4S' 0.16(4) 0.14(3) 0.11(2) 0.01(3) 0.01(3) -0.01(3)
O2W 0.085(11) 0.075(10) 0.131(15) 0.008(18) -0.057(17) 0.004(8)
O1WB 0.12(4) 0.11(4) 0.54(13) -0.23(6) 0.04(6) 0.00(3)
O1WA 0.10(3) 0.028(15) 0.47(10) 0.09(3) 0.18(4) 0.028(18)

loop_
_atom_type_symbol
_atom_type_description
_atom_type_scat_dispersion_real
_atom_type_scat_dispersion_imag
_atom_type_scat_source
C C 0.0033 0.0016 'International Tables Vol C Tables 4.2.6.8 and 6.1.1.4'
H H 0.0000 0.0000 'International Tables Vol C Tables 4.2.6.8 and 6.1.1.4'
N N 0.0061 0.0033 'International Tables Vol C Tables 4.2.6.8 and 6.1.1.4'
O O 0.0106 0.0060 'International Tables Vol C Tables 4.2.6.8 and 6.1.1.4'
Zn Zn 0.2839 1.4301 'International Tables Vol C Tables 4.2.6.8 and 6.1.1.4'
Sr Sr -1.5307 3.2498 'International Tables Vol C Tables 4.2.6.8 and 6.1.1.4'
S S 0.1246 0.1234 'International Tables Vol C Tables 4.2.6.8 and 6.1.1.4'

loop_
_geom_angle_atom_site_label_1
_geom_angle_atom_site_label_2
_geom_angle_atom_site_label_3
_geom_angle
_geom_angle_site_symmetry_1
_geom_angle_site_symmetry_3
_geom_angle_publ_flag
O2 Sr1 O2 73.0(6) 3_665 2_655 ?
O2 Sr1 O2 73.0(7) 3_665 . ?
O2 Sr1 O2 73.0(7) 2_655 . ?
O2 Sr1 O4 139.2(5) 3_665 2_655 ?
O2 Sr1 O4 93.6(3) 2_655 2_655 ?
O2 Sr1 O4 140.7(5) . 2_655 ?
O2 Sr1 O4 140.7(5) 3_665 . ?
O2 Sr1 O4 139.2(5) 2_655 . ?
O2 Sr1 O4 93.6(3) . . ?
O4 Sr1 O4 72.4(6) 2_655 . ?
O2 Sr1 O4 93.6(3) 3_665 3_665 ?
O2 Sr1 O4 140.7(6) 2_655 3_665 ?
O2 Sr1 O4 139.2(5) . 3_665 ?
O4 Sr1 O4 72.4(6) 2_655 3_665 ?
O4 Sr1 O4 72.4(6) . 3_665 ?
O2 Sr1 O1H 71.8(4) 3_665 . ?
O2 Sr1 O1H 133.1(6) 2_655 . ?
O2 Sr1 O1H 67.7(4) . . ?
O4 Sr1 O1H 133.1(6) 2_655 . ?
O4 Sr1 O1H 69.0(5) . . ?
O4 Sr1 O1H 71.5(4) 3_665 . ?
O2 Sr1 O1H 67.7(4) 3_665 3_665 ?
O2 Sr1 O1H 71.8(5) 2_655 3_665 ?
O2 Sr1 O1H 133.1(6) . 3_665 ?
O4 Sr1 O1H 71.5(4) 2_655 3_665 ?
O4 Sr1 O1H 133.1(6) . 3_665 ?
O4 Sr1 O1H 69.0(5) 3_665 3_665 ?
O1H Sr1 O1H 119.999(12) . 3_665 ?
O2 Sr1 O1H 133.1(6) 3_665 2_655 ?
O2 Sr1 O1H 67.7(4) 2_655 2_655 ?
O2 Sr1 O1H 71.8(5) . 2_655 ?
O4 Sr1 O1H 69.0(5) 2_655 2_655 ?
O4 Sr1 O1H 71.5(4) . 2_655 ?
O4 Sr1 O1H 133.2(6) 3_665 2_655 ?
O1H Sr1 O1H 119.999(15) . 2_655 ?
O1H Sr1 O1H 119.999(9) 3_665 2_655 ?
O2 Sr1 C4S' 39.6(12) 3_665 3_665 ?
O2 Sr1 C4S' 110.4(14) 2_655 3_665 ?
O2 Sr1 C4S' 96.1(14) . 3_665 ?
O4 Sr1 C4S' 123.1(14) 2_655 3_665 ?
O4 Sr1 C4S' 109.2(15) . 3_665 ?
O4 Sr1 C4S' 56.2(11) 3_665 3_665 ?
O1H Sr1 C4S' 51.8(18) . 3_665 ?
O1H Sr1 C4S' 68.9(18) 3_665 3_665 ?
O1H Sr1 C4S' 167.8(15) 2_655 3_665 ?
O2 Sr1 C4S' 96.1(14) 3_665 2_655 ?
O2 Sr1 C4S' 39.6(12) 2_655 2_655 ?
O2 Sr1 C4S' 110.4(14) . 2_655 ?
O4 Sr1 C4S' 56.2(11) 2_655 2_655 ?
O4 Sr1 C4S' 123.1(13) . 2_655 ?
O4 Sr1 C4S' 109.2(15) 3_665 2_655 ?
O1H Sr1 C4S' 167.8(15) . 2_655 ?
O1H Sr1 C4S' 51.8(18) 3_665 2_655 ?
O1H Sr1 C4S' 68.9(18) 2_655 2_655 ?
C4S' Sr1 C4S' 117.9(5) 3_665 2_655 ?
O2 Sr1 C4S' 110.4(14) 3_665 . ?
O2 Sr1 C4S' 96.1(14) 2_655 . ?
O2 Sr1 C4S' 39.6(12) . . ?
O4 Sr1 C4S' 109.2(15) 2_655 . ?
O4 Sr1 C4S' 56.2(11) . . ?
O4 Sr1 C4S' 123.1(14) 3_665 . ?
O1H Sr1 C4S' 68.9(18) . . ?
O1H Sr1 C4S' 167.8(14) 3_665 . ?
O1H Sr1 C4S' 51.8(18) 2_655 . ?
C4S' Sr1 C4S' 117.9(5) 3_665 . ?
C4S' Sr1 C4S' 117.9(5) 2_655 . ?
N1 Zn1 O1H 137.9(7) . . ?
N1 Zn1 O1 119.8(9) . . ?
O1H Zn1 O1 101.7(6) . . ?
N1 Zn1 O3 80.3(7) . . ?
O1H Zn1 O3 102.8(5) . . ?
O1 Zn1 O3 96.4(7) . . ?
N1 Zn1 O2 76.7(7) . . ?
O1H Zn1 O2 88.1(5) . . ?
O1 Zn1 O2 103.3(7) . . ?
O3 Zn1 O2 155.0(6) . . ?
N1 Zn1 Sr1 119.2(6) . . ?
O1H Zn1 Sr1 49.0(2) . . ?
O1 Zn1 Sr1 90.9(4) . . ?
O3 Zn1 Sr1 151.8(5) . . ?
O2 Zn1 Sr1 44.0(4) . . ?
O1H Zn2 N2 135.7(7) . . ?
O1H Zn2 O5 99.8(5) . . ?
N2 Zn2 O5 123.8(8) . . ?
O1H Zn2 O6 106.2(5) . . ?
N2 Zn2 O6 80.2(7) . . ?
O5 Zn2 O6 94.3(6) . . ?
O1H Zn2 O4 90.0(5) . . ?
N2 Zn2 O4 74.0(6) . . ?
O5 Zn2 O4 103.1(6) . . ?
O6 Zn2 O4 153.9(6) . . ?
O1H Zn2 Sr1 49.2(2) . . ?
N2 Zn2 Sr1 116.8(5) . . ?
O5 Zn2 Sr1 90.4(5) . . ?
O6 Zn2 Sr1 155.4(4) . . ?
O4 Zn2 Sr1 45.2(4) . . ?
C5 N1 C1 121.5(19) 4_764 . ?
C5 N1 Zn1 118.7(17) 4_764 . ?
C1 N1 Zn1 119.8(14) . . ?
C2 N2 C6 120.3(18) 4_765 . ?
C2 N2 Zn2 116.4(14) 4_765 . ?
C6 N2 Zn2 123.2(13) . . ?
Zn1 O1H Zn2 141.7(4) . . ?
Zn1 O1H Sr1 98.2(5) . . ?
Zn2 O1H Sr1 97.3(5) . . ?
C3 O1 Zn1 120.5(15) 3_665 . ?
C3 O2 Zn1 113.9(14) . . ?
C3 O2 Sr1 148.4(14) . . ?
Zn1 O2 Sr1 97.6(6) . . ?
C2 O3 Zn1 107.6(14) . . ?
C4 O4 Zn2 116.5(13) . . ?
C4 O4 Sr1 145.9(14) . . ?
Zn2 O4 Sr1 96.3(6) . . ?
C4 O5 Zn2 117.9(14) 3_665 . ?
C5 O6 Zn2 112.5(14) . . ?
C3 C1 C1S 113(2) . . ?
C3 C1 N1 107.6(17) . . ?
C1S C1 N1 113.0(19) . . ?
O3 C2 N2 127(2) . 4_764 ?
O3 C2 C5 120.5(14) . 4_764 ?
N2 C2 C5 112.5(15) 4_764 4_764 ?
O2 C3 O1 123(2) . 2_655 ?
O2 C3 C1 120(2) . . ?
O1 C3 C1 118(2) 2_655 . ?
O4 C4 O5 126(2) . 2_655 ?
O4 C4 C6 118(2) . . ?
O5 C4 C6 116(2) 2_655 . ?
N1 C5 O6 129(2) 4_765 . ?
N1 C5 C2 112.7(16) 4_765 4_765 ?
O6 C5 C2 118.1(16) . 4_765 ?
N2 C6 C3S 114.3(17) . . ?
N2 C6 C4 106.3(17) . . ?
C3S C6 C4 109.6(16) . . ?
C1 C1S S1 113.5(15) . . ?
C1S S1 C2S 101.2(13) . . ?
C6 C3S S2 111(2) . . ?
C6 C3S S2' 114(2) . . ?
S2 C3S S2' 9(4) . . ?
O2W S2 C3S 99(3) . . ?
O2W S2 C4S 93(3) . . ?
C3S S2 C4S 92(3) . . ?
O2W S2 C4S' 44(3) . . ?
C3S S2 C4S' 121(3) . . ?
C4S S2 C4S' 125(5) . . ?
S2' C4S S2 8(4) . . ?
O2W S2' C4S 105(4) . . ?
O2W S2' C3S 109(3) . . ?
C4S S2' C3S 95(3) . . ?
O2W S2' C4S' 47(3) . . ?
C4S S2' C4S' 135(4) . . ?
C3S S2' C4S' 125(3) . . ?
O2W C4S' S2' 49(3) . . ?
O2W C4S' S2 57(2) . . ?
S2' C4S' S2 8(4) . . ?
O2W C4S' Sr1 125(4) . . ?
S2' C4S' Sr1 139(3) . . ?
S2 C4S' Sr1 137(3) . . ?
C4S' O2W S2' 84(4) . . ?
C4S' O2W S2 79(4) . . ?
S2' O2W S2 5(4) . . ?

loop_
_geom_bond_atom_site_label_1
_geom_bond_atom_site_label_2
_geom_bond_distance
_geom_bond_site_symmetry_2
_geom_bond_publ_flag
Sr1 O2 2.499(17) 3_665 ?
Sr1 O2 2.499(17) 2_655 ?
Sr1 O2 2.499(17) . ?
Sr1 O4 2.542(16) 2_655 ?
Sr1 O4 2.542(16) . ?
Sr1 O4 2.542(16) 3_665 ?
Sr1 O1H 2.719(7) . ?
Sr1 O1H 2.719(7) 3_665 ?
Sr1 O1H 2.719(7) 2_655 ?
Sr1 C4S' 3.41(6) 3_665 ?
Sr1 C4S' 3.41(6) 2_655 ?
Sr1 C4S' 3.41(6) . ?
Zn1 N1 1.935(19) . ?
Zn1 O1H 1.947(18) . ?
Zn1 O1 1.976(16) . ?
Zn1 O3 2.134(15) . ?
Zn1 O2 2.232(13) . ?
Zn2 O1H 1.980(18) . ?
Zn2 N2 2.023(17) . ?
Zn2 O5 2.052(15) . ?
Zn2 O6 2.104(15) . ?
Zn2 O4 2.229(14) . ?
N1 C5 1.24(3) 4_764 ?
N1 C1 1.53(3) . ?
N2 C2 1.36(2) 4_765 ?
N2 C6 1.43(3) . ?
O1 C3 1.30(3) 3_665 ?
O2 C3 1.26(3) . ?
O3 C2 1.24(2) . ?
O4 C4 1.23(3) . ?
O5 C4 1.25(3) 3_665 ?
O6 C5 1.31(3) . ?
C1 C3 1.48(3) . ?
C1 C1S 1.53(2) . ?
C2 C5 1.516(18) 4_764 ?
C4 C6 1.55(3) . ?
C6 C3S 1.54(2) . ?
C1S S1 1.832(19) . ?
S1 C2S 1.85(2) . ?
C3S S2 1.83(2) . ?
C3S S2' 1.83(2) . ?
S2 O2W 1.65(6) . ?
S2 C4S 1.85(3) . ?
S2 C4S' 1.93(8) . ?
C4S S2' 1.77(9) . ?
S2' O2W 1.42(6) . ?
S2' C4S' 1.85(3) . ?
C4S' O2W 1.36(8) . ?
